data_7126593
loop_
_publ_author_name
'Verma, Ram Subhawan'
'Khatana, Anil Kumar'
'Mishra, Monika'
'Kumar, Shailesh'
'Tiwari, Bhoopendra'

_publ_section_title
;
 Access to enantioenriched 4-phosphorylated \d-lactones from
 \b-phosphorylenones and enals via carbene organocatalysis.
;
_journal_issue 52
_journal_name_full 'Chemical communications (Cambridge, England)'
_journal_page_first 7155
_journal_page_last 7158
_journal_paper_doi 10.1039/d0cc03204b
_journal_volume 56
_journal_year 2020
_chemical_formula_sum 'C22 H24 O5 P'
_chemical_formula_weight 399.38
_space_group_crystal_system monoclinic
_space_group_IT_number 4
_space_group_name_Hall 'P 2yb'
_space_group_name_H-M_alt 'P 1 21 1'
_atom_sites_solution_hydrogens geom
_audit_creation_method SHELXL-2014/7
_audit_update_record
;
2019-06-22 deposited with the CCDC.	2020-05-21 downloaded from the CCDC.
;
_cell_angle_alpha 90
_cell_angle_beta 110.270(5)
_cell_angle_gamma 90
_cell_formula_units_Z 2
_cell_length_a 10.2137(18)
_cell_length_b 9.2639(15)
_cell_length_c 11.792(2)
_cell_measurement_reflns_used 8685
_cell_measurement_temperature 298(2)
_cell_measurement_theta_max 24.59
_cell_measurement_theta_min 2.87
_cell_volume 1046.6(3)
_computing_cell_refinement 'Bruker SAINT'
_computing_data_collection 'Bruker APEX2'
_computing_data_reduction 'Bruker SAINT'
_computing_molecular_graphics 'Bruker SHELXTL'
_computing_publication_material 'Bruker SHELXTL'
_computing_structure_refinement 'SHELXL-2014 (Sheldrick 2014)'
_computing_structure_solution 'SHELXS-97 (Sheldrick 2008)'
_diffrn_ambient_temperature 298(2)
_diffrn_measured_fraction_theta_full 0.998
_diffrn_measured_fraction_theta_max 0.896
_diffrn_measurement_device_type 'Bruker APEX-II CCD'
_diffrn_measurement_method '\f and \w scans'
_diffrn_radiation_type MoK\a
_diffrn_radiation_wavelength 0.71073
_diffrn_reflns_av_R_equivalents 0.0525
_diffrn_reflns_av_unetI/netI 0.0712
_diffrn_reflns_Laue_measured_fraction_full 0.998
_diffrn_reflns_Laue_measured_fraction_max 0.896
_diffrn_reflns_limit_h_max 12
_diffrn_reflns_limit_h_min -13
_diffrn_reflns_limit_k_max 11
_diffrn_reflns_limit_k_min -12
_diffrn_reflns_limit_l_max 15
_diffrn_reflns_limit_l_min -15
_diffrn_reflns_number 21800
_diffrn_reflns_point_group_measured_fraction_full 0.971
_diffrn_reflns_point_group_measured_fraction_max 0.836
_diffrn_reflns_theta_full 25.242
_diffrn_reflns_theta_max 28.210
_diffrn_reflns_theta_min 2.868
_exptl_absorpt_coefficient_mu 0.161
_exptl_absorpt_correction_T_max 0.7457
_exptl_absorpt_correction_T_min 0.6939
_exptl_absorpt_correction_type multi-scan
_exptl_crystal_density_diffrn 1.267
_exptl_crystal_description BLOCK
_exptl_crystal_F_000 422
_exptl_crystal_size_max 0.300
_exptl_crystal_size_mid 0.300
_exptl_crystal_size_min 0.300
_refine_diff_density_max 0.184
_refine_diff_density_min -0.173
_refine_diff_density_rms 0.032
_refine_ls_abs_structure_details
;
 Flack x determined using 959 quotients [(I+)-(I-)]/[(I+)+(I-)]
 (Parsons, Flack and Wagner, Acta Cryst. B69 (2013) 249-259).
;
_refine_ls_abs_structure_Flack 0.03(4)
_refine_ls_extinction_coef 0.035(3)
_refine_ls_extinction_expression Fc^*^=kFc[1+0.001xFc^2^\l^3^/sin(2\q)]^-1/4^
_refine_ls_extinction_method 'SHELXL-2014/7 (Sheldrick 2014'
_refine_ls_goodness_of_fit_ref 1.014
_refine_ls_hydrogen_treatment constr
_refine_ls_matrix_type full
_refine_ls_number_parameters 256
_refine_ls_number_reflns 4307
_refine_ls_number_restraints 1
_refine_ls_restrained_S_all 1.014
_refine_ls_R_factor_all 0.1151
_refine_ls_R_factor_gt 0.0483
_refine_ls_shift/su_max 0.000
_refine_ls_shift/su_mean 0.000
_refine_ls_structure_factor_coef Fsqd
_refine_ls_weighting_details 'w=1/[\s^2^(Fo^2^)+(0.0274P)^2^+0.2966P] where P=(Fo^2^+2Fc^2^)/3'
_refine_ls_weighting_scheme calc
_refine_ls_wR_factor_gt 0.0800
_refine_ls_wR_factor_ref 0.0950
_reflns_Friedel_coverage 0.758
_reflns_Friedel_fraction_full 0.941
_reflns_Friedel_fraction_max 0.768
_reflns_number_gt 2658
_reflns_number_total 4307
_reflns_threshold_expression 'I > 2\s(I)'
_cod_data_source_file d0cc03204b2.cif
_cod_data_source_block Q_a
_cod_depositor_comments
;
The following automatic conversions were performed:

data item '_exptl_absorpt_correction_type' value 'MULTI-SCAN' was
changed to 'multi-scan' in accordance with the
/home/data/users/saulius/crontab/automatic-downloads/rss-feeds/RSC/lib/dictionaries/cif_core.dic
dictionary named 'cif_core.dic' version 2.4.2 last updated on
2011-04-26.

Automatic conversion script
Id: cif_fix_values 7556 2019-12-06 15:28:31Z antanas 

 Adding full bibliography for 7126593.cif.
;
_cod_original_sg_symbol_H-M 'P 21'
_cod_database_code 7126593
_shelx_shelxl_version_number 2014/7
_shelx_space_group_comment
;
The symmetry employed for this shelxl refinement is uniquely defined
by the following loop, which should always be used as a source of
symmetry information in preference to the above space-group names.
They are only intended as comments.
;
_shelx_estimated_absorpt_t_min 0.953
_shelx_estimated_absorpt_t_max 0.953

loop_
_space_group_symop_operation_xyz
'x, y, z'
'-x, y+1/2, -z'

loop_
_atom_site_label
_atom_site_type_symbol
_atom_site_fract_x
_atom_site_fract_y
_atom_site_fract_z
_atom_site_U_iso_or_equiv
_atom_site_adp_type
_atom_site_occupancy
_atom_site_site_symmetry_order
_atom_site_calc_flag
_atom_site_refinement_flags_posn
_atom_site_refinement_flags_adp
_atom_site_refinement_flags_occupancy
_atom_site_disorder_assembly
_atom_site_disorder_group
C1 C 0.7622(6) 0.6398(7) 0.7941(5) 0.0905(16) Uani 1 1 d . . . . .
H1 H 0.6696 0.6692 0.7614 0.109 Uiso 1 1 calc R U . . .
C2 C 0.8504(7) 0.7048(7) 0.8991(5) 0.108(2) Uani 1 1 d . . . . .
H2 H 0.8166 0.7761 0.9371 0.130 Uiso 1 1 calc R U . . .
C3 C 0.9869(8) 0.6633(9) 0.9459(5) 0.105(2) Uani 1 1 d . . . . .
H3 H 1.0457 0.7055 1.0168 0.126 Uiso 1 1 calc R U . . .
C4 C 1.0370(6) 0.5616(8) 0.8898(5) 0.1012(18) Uani 1 1 d . . . . .
H4 H 1.1310 0.5367 0.9211 0.121 Uiso 1 1 calc R U . . .
C5 C 0.9491(5) 0.4928(6) 0.7848(4) 0.0777(14) Uani 1 1 d . . . . .
H5 H 0.9841 0.4216 0.7475 0.093 Uiso 1 1 calc R U . . .
C6 C 0.8104(4) 0.5320(5) 0.7377(4) 0.0589(11) Uani 1 1 d . . . . .
C7 C 0.7093(4) 0.4602(4) 0.6257(3) 0.0565(11) Uani 1 1 d . . . . .
H7 H 0.6244 0.4358 0.6408 0.068 Uiso 1 1 calc R U . . .
H6 H 0.7504 0.3709 0.6109 0.068 Uiso 1 1 calc R U . . .
C8 C 0.6719(4) 0.5546(4) 0.5127(3) 0.0473(9) Uani 1 1 d . . . . .
H8 H 0.6472 0.6492 0.5365 0.057 Uiso 1 1 calc R U . . .
C9 C 0.5427(4) 0.5003(4) 0.4152(3) 0.0491(10) Uani 1 1 d . . . . .
C10 C 0.5987(4) 0.6649(4) 0.2803(3) 0.0437(9) Uani 1 1 d . . . . .
C11 C 0.5286(4) 0.7466(4) 0.1684(3) 0.0469(9) Uani 1 1 d . . . . .
C12 C 0.3868(4) 0.7734(5) 0.1303(4) 0.0610(11) Uani 1 1 d . . . . .
H9 H 0.3335 0.7362 0.1733 0.073 Uiso 1 1 calc R U . . .
C13 C 0.3239(5) 0.8563(5) 0.0271(5) 0.0799(14) Uani 1 1 d . . . . .
H10 H 0.2290 0.8763 0.0031 0.096 Uiso 1 1 calc R U . . .
C14 C 0.3994(6) 0.9082(6) -0.0387(4) 0.0863(15) Uani 1 1 d . . . . .
H11 H 0.3563 0.9628 -0.1078 0.104 Uiso 1 1 calc R U . . .
C15 C 0.5385(6) 0.8798(6) -0.0029(5) 0.0996(19) Uani 1 1 d . . . . .
H12 H 0.5905 0.9150 -0.0478 0.120 Uiso 1 1 calc R U . . .
C16 C 0.6032(5) 0.7985(6) 0.1004(4) 0.0791(14) Uani 1 1 d . . . . .
H13 H 0.6982 0.7791 0.1236 0.095 Uiso 1 1 calc R U . . .
C17 C 0.7307(4) 0.6741(4) 0.3504(3) 0.0462(10) Uani 1 1 d . . . . .
H14 H 0.7889 0.7387 0.3304 0.055 Uiso 1 1 calc R U . . .
C18 C 0.7894(3) 0.5830(4) 0.4616(3) 0.0454(9) Uani 1 1 d . . . . .
H15 H 0.8609 0.6406 0.5216 0.054 Uiso 1 1 calc R U . . .
C19 C 0.7560(8) 0.1823(7) 0.3272(7) 0.120(2) Uani 1 1 d . . . . .
H16 H 0.7636 0.1784 0.2476 0.144 Uiso 1 1 calc R U . . .
H17 H 0.8407 0.1414 0.3842 0.144 Uiso 1 1 calc R U . . .
C20 C 0.6478(8) 0.1022(8) 0.3271(10) 0.183(4) Uani 1 1 d . . . . .
H20A H 0.6333 0.1135 0.4028 0.275 Uiso 1 1 calc R U . . .
H20B H 0.6664 0.0026 0.3160 0.275 Uiso 1 1 calc R U . . .
H20C H 0.5658 0.1326 0.2623 0.275 Uiso 1 1 calc R U . . .
C21 C 1.0700(5) 0.4408(8) 0.3344(5) 0.1066(19) Uani 1 1 d . . . . .
H21 H 1.0681 0.3456 0.2996 0.128 Uiso 1 1 calc R U . . .
H22 H 1.1349 0.4381 0.4170 0.128 Uiso 1 1 calc R U . . .
C22 C 1.1180(7) 0.5443(8) 0.2664(6) 0.126(2) Uani 1 1 d . . . . .
H24 H 1.0500 0.5532 0.1866 0.189 Uiso 1 1 calc R U . . .
H25 H 1.2050 0.5123 0.2609 0.189 Uiso 1 1 calc R U . . .
H23 H 1.1309 0.6362 0.3062 0.189 Uiso 1 1 calc R U . . .
O1 O 0.4655(3) 0.4088(4) 0.4268(2) 0.0696(8) Uani 1 1 d . . . . .
O2 O 0.5072(2) 0.5671(3) 0.3049(2) 0.0517(7) Uani 1 1 d . . . . .
O3 O 0.9745(3) 0.3519(3) 0.5355(3) 0.0827(10) Uani 1 1 d . . . . .
O4 O 0.7454(3) 0.3311(3) 0.3587(3) 0.0760(9) Uani 1 1 d . . . . .
O5 O 0.9373(3) 0.4750(4) 0.3347(3) 0.0872(11) Uani 1 1 d . . . . .
P1 P 0.87469(10) 0.42332(12) 0.43162(9) 0.0558(3) Uani 1 1 d . . . . .

loop_
_atom_site_aniso_label
_atom_site_aniso_U_11
_atom_site_aniso_U_22
_atom_site_aniso_U_33
_atom_site_aniso_U_23
_atom_site_aniso_U_13
_atom_site_aniso_U_12
C1 0.078(3) 0.123(5) 0.071(3) -0.019(3) 0.026(3) -0.010(3)
C2 0.106(5) 0.143(6) 0.079(4) -0.035(4) 0.037(4) -0.021(4)
C3 0.118(5) 0.139(6) 0.052(3) -0.003(4) 0.020(4) -0.042(5)
C4 0.072(4) 0.135(5) 0.072(4) 0.028(4) -0.006(3) -0.008(4)
C5 0.070(3) 0.092(3) 0.060(3) 0.017(3) 0.008(2) 0.004(3)
C6 0.060(3) 0.072(3) 0.047(2) 0.009(2) 0.021(2) -0.007(2)
C7 0.058(2) 0.062(3) 0.046(2) 0.006(2) 0.0143(19) -0.006(2)
C8 0.048(2) 0.047(2) 0.044(2) -0.0032(19) 0.0125(18) -0.0021(18)
C9 0.049(2) 0.048(2) 0.052(2) 0.004(2) 0.020(2) -0.004(2)
C10 0.047(2) 0.037(2) 0.048(2) -0.0022(18) 0.0171(19) -0.0061(18)
C11 0.056(2) 0.038(2) 0.048(2) -0.0028(18) 0.019(2) -0.0032(18)
C12 0.052(3) 0.068(3) 0.055(3) 0.005(2) 0.009(2) -0.001(2)
C13 0.063(3) 0.080(3) 0.079(3) 0.016(3) 0.002(3) 0.001(3)
C14 0.097(4) 0.078(3) 0.067(3) 0.026(3) 0.005(3) -0.002(3)
C15 0.103(4) 0.115(5) 0.084(4) 0.047(3) 0.038(3) 0.007(3)
C16 0.064(3) 0.092(4) 0.081(3) 0.031(3) 0.025(3) 0.009(3)
C17 0.040(2) 0.038(2) 0.058(2) 0.002(2) 0.014(2) -0.0049(18)
C18 0.037(2) 0.047(2) 0.048(2) 0.0003(19) 0.0107(17) -0.0058(18)
C19 0.133(6) 0.063(4) 0.164(6) -0.022(4) 0.052(5) 0.003(4)
C20 0.126(6) 0.091(5) 0.335(13) -0.049(7) 0.083(7) -0.031(5)
C21 0.084(4) 0.130(5) 0.126(4) 0.032(5) 0.062(3) 0.022(4)
C22 0.127(5) 0.132(6) 0.147(5) 0.031(5) 0.082(4) -0.001(4)
O1 0.0569(16) 0.079(2) 0.0685(17) 0.0151(17) 0.0161(13) -0.0225(18)
O2 0.0447(14) 0.0572(16) 0.0481(15) 0.0062(13) 0.0098(12) -0.0114(13)
O3 0.074(2) 0.093(2) 0.079(2) 0.0236(18) 0.0225(17) 0.0377(17)
O4 0.075(2) 0.0450(19) 0.104(2) -0.0183(16) 0.0262(18) 0.0037(15)
O5 0.076(2) 0.109(3) 0.094(2) 0.029(2) 0.0519(18) 0.0325(19)
P1 0.0515(6) 0.0544(6) 0.0631(7) 0.0060(6) 0.0220(5) 0.0094(6)

loop_
_atom_type_symbol
_atom_type_description
_atom_type_scat_dispersion_real
_atom_type_scat_dispersion_imag
_atom_type_scat_source
C C 0.0033 0.0016 'International Tables Vol C Tables 4.2.6.8 and 6.1.1.4'
H H 0.0000 0.0000 'International Tables Vol C Tables 4.2.6.8 and 6.1.1.4'
O O 0.0106 0.0060 'International Tables Vol C Tables 4.2.6.8 and 6.1.1.4'
P P 0.1023 0.0942 'International Tables Vol C Tables 4.2.6.8 and 6.1.1.4'

loop_
_geom_angle_atom_site_label_1
_geom_angle_atom_site_label_2
_geom_angle_atom_site_label_3
_geom_angle
_geom_angle_site_symmetry_1
_geom_angle_site_symmetry_3
_geom_angle_publ_flag
C6 C1 C2 120.8(5) . . ?
C6 C1 H1 119.6 . . ?
C2 C1 H1 119.6 . . ?
C3 C2 C1 119.6(6) . . ?
C3 C2 H2 120.2 . . ?
C1 C2 H2 120.2 . . ?
C4 C3 C2 120.4(5) . . ?
C4 C3 H3 119.8 . . ?
C2 C3 H3 119.8 . . ?
C3 C4 C5 120.9(5) . . ?
C3 C4 H4 119.6 . . ?
C5 C4 H4 119.6 . . ?
C6 C5 C4 119.3(5) . . ?
C6 C5 H5 120.4 . . ?
C4 C5 H5 120.4 . . ?
C5 C6 C1 118.9(4) . . ?
C5 C6 C7 121.9(4) . . ?
C1 C6 C7 119.1(4) . . ?
C6 C7 C8 113.4(3) . . ?
C6 C7 H7 108.9 . . ?
C8 C7 H7 108.9 . . ?
C6 C7 H6 108.9 . . ?
C8 C7 H6 108.9 . . ?
H7 C7 H6 107.7 . . ?
C9 C8 C7 111.3(3) . . ?
C9 C8 C18 110.8(3) . . ?
C7 C8 C18 116.5(3) . . ?
C9 C8 H8 105.8 . . ?
C7 C8 H8 105.8 . . ?
C18 C8 H8 105.8 . . ?
O1 C9 O2 117.4(3) . . ?
O1 C9 C8 126.0(3) . . ?
O2 C9 C8 116.6(3) . . ?
C17 C10 O2 121.5(3) . . ?
C17 C10 C11 127.1(3) . . ?
O2 C10 C11 111.4(3) . . ?
C16 C11 C12 118.6(4) . . ?
C16 C11 C10 120.5(4) . . ?
C12 C11 C10 120.9(4) . . ?
C11 C12 C13 119.9(4) . . ?
C11 C12 H9 120.1 . . ?
C13 C12 H9 120.1 . . ?
C14 C13 C12 120.9(5) . . ?
C14 C13 H10 119.6 . . ?
C12 C13 H10 119.6 . . ?
C13 C14 C15 119.5(4) . . ?
C13 C14 H11 120.2 . . ?
C15 C14 H11 120.2 . . ?
C14 C15 C16 120.4(5) . . ?
C14 C15 H12 119.8 . . ?
C16 C15 H12 119.8 . . ?
C11 C16 C15 120.7(4) . . ?
C11 C16 H13 119.6 . . ?
C15 C16 H13 119.6 . . ?
C10 C17 C18 121.7(3) . . ?
C10 C17 H14 119.2 . . ?
C18 C17 H14 119.2 . . ?
C17 C18 C8 108.0(3) . . ?
C17 C18 P1 111.3(3) . . ?
C8 C18 P1 115.4(3) . . ?
C17 C18 H15 107.3 . . ?
C8 C18 H15 107.3 . . ?
P1 C18 H15 107.3 . . ?
C20 C19 O4 113.4(6) . . ?
C20 C19 H16 108.9 . . ?
O4 C19 H16 108.9 . . ?
C20 C19 H17 108.9 . . ?
O4 C19 H17 108.9 . . ?
H16 C19 H17 107.7 . . ?
C19 C20 H20A 109.5 . . ?
C19 C20 H20B 109.5 . . ?
H20A C20 H20B 109.5 . . ?
C19 C20 H20C 109.5 . . ?
H20A C20 H20C 109.5 . . ?
H20B C20 H20C 109.5 . . ?
O5 C21 C22 111.6(5) . . ?
O5 C21 H21 109.3 . . ?
C22 C21 H21 109.3 . . ?
O5 C21 H22 109.3 . . ?
C22 C21 H22 109.3 . . ?
H21 C21 H22 108.0 . . ?
C21 C22 H24 109.5 . . ?
C21 C22 H25 109.5 . . ?
H24 C22 H25 109.5 . . ?
C21 C22 H23 109.5 . . ?
H24 C22 H23 109.5 . . ?
H25 C22 H23 109.5 . . ?
C9 O2 C10 120.8(3) . . ?
C19 O4 P1 122.8(4) . . ?
C21 O5 P1 125.2(3) . . ?
O3 P1 O4 115.35(19) . . ?
O3 P1 O5 114.17(18) . . ?
O4 P1 O5 104.35(19) . . ?
O3 P1 C18 116.87(17) . . ?
O4 P1 C18 100.51(16) . . ?
O5 P1 C18 103.77(17) . . ?

loop_
_geom_bond_atom_site_label_1
_geom_bond_atom_site_label_2
_geom_bond_distance
_geom_bond_site_symmetry_2
_geom_bond_publ_flag
C1 C6 1.381(7) . ?
C1 C2 1.391(7) . ?
C1 H1 0.9300 . ?
C2 C3 1.365(8) . ?
C2 H2 0.9300 . ?
C3 C4 1.350(8) . ?
C3 H3 0.9300 . ?
C4 C5 1.406(7) . ?
C4 H4 0.9300 . ?
C5 C6 1.379(6) . ?
C5 H5 0.9300 . ?
C6 C7 1.519(5) . ?
C7 C8 1.528(5) . ?
C7 H7 0.9700 . ?
C7 H6 0.9700 . ?
C8 C9 1.505(5) . ?
C8 C18 1.541(5) . ?
C8 H8 0.9800 . ?
C9 O1 1.197(4) . ?
C9 O2 1.371(4) . ?
C10 C17 1.317(5) . ?
C10 O2 1.402(4) . ?
C10 C11 1.473(5) . ?
C11 C16 1.371(5) . ?
C11 C12 1.382(5) . ?
C12 C13 1.393(6) . ?
C12 H9 0.9300 . ?
C13 C14 1.357(6) . ?
C13 H10 0.9300 . ?
C14 C15 1.360(6) . ?
C14 H11 0.9300 . ?
C15 C16 1.389(6) . ?
C15 H12 0.9300 . ?
C16 H13 0.9300 . ?
C17 C18 1.498(5) . ?
C17 H14 0.9300 . ?
C18 P1 1.813(4) . ?
C18 H15 0.9800 . ?
C19 C20 1.330(8) . ?
C19 O4 1.441(6) . ?
C19 H16 0.9700 . ?
C19 H17 0.9700 . ?
C20 H20A 0.9600 . ?
C20 H20B 0.9600 . ?
C20 H20C 0.9600 . ?
C21 O5 1.393(5) . ?
C21 C22 1.440(7) . ?
C21 H21 0.9700 . ?
C21 H22 0.9700 . ?
C22 H24 0.9600 . ?
C22 H25 0.9600 . ?
C22 H23 0.9600 . ?
O3 P1 1.453(3) . ?
O4 P1 1.558(3) . ?
O5 P1 1.566(3) . ?

loop_
_geom_hbond_atom_site_label_D
_geom_hbond_atom_site_label_H
_geom_hbond_atom_site_label_A
_geom_hbond_distance_DH
_geom_hbond_distance_HA
_geom_hbond_distance_DA
_geom_hbond_angle_DHA
_geom_hbond_site_symmetry_A
C17 H14 O3 0.93 2.61 3.284(4) 130.1 2_756
C17 H14 O3 0.93 2.61 3.284(4) 130.1 2_756
C17 H14 O3 0.93 2.61 3.284(4) 130.1 2_756
C17 H14 O3 0.93 2.61 3.284(4) 130.1 2_756
C17 H14 O3 0.93 2.61 3.284(4) 130.1 2_756
C17 H14 O3 0.93 2.61 3.284(4) 130.1 2_756
C17 H14 O3 0.93 2.61 3.284(4) 130.1 2_756
C17 H14 O3 0.93 2.61 3.284(4) 130.1 2_756

loop_
_geom_torsion_atom_site_label_1
_geom_torsion_atom_site_label_2
_geom_torsion_atom_site_label_3
_geom_torsion_atom_site_label_4
_geom_torsion
_geom_torsion_site_symmetry_1
_geom_torsion_site_symmetry_2
_geom_torsion_site_symmetry_3
_geom_torsion_site_symmetry_4
_geom_torsion_publ_flag
C6 C1 C2 C3 1.1(9) . . . . ?
C1 C2 C3 C4 1.1(9) . . . . ?
C2 C3 C4 C5 -2.2(9) . . . . ?
C3 C4 C5 C6 1.1(8) . . . . ?
C4 C5 C6 C1 1.0(7) . . . . ?
C4 C5 C6 C7 -178.9(4) . . . . ?
C2 C1 C6 C5 -2.1(7) . . . . ?
C2 C1 C6 C7 177.8(5) . . . . ?
C5 C6 C7 C8 -105.2(4) . . . . ?
C1 C6 C7 C8 74.8(5) . . . . ?
C6 C7 C8 C9 -163.1(3) . . . . ?
C6 C7 C8 C18 68.7(4) . . . . ?
C7 C8 C9 O1 10.1(5) . . . . ?
C18 C8 C9 O1 141.3(4) . . . . ?
C7 C8 C9 O2 -173.3(3) . . . . ?
C18 C8 C9 O2 -42.1(4) . . . . ?
C17 C10 C11 C16 26.1(6) . . . . ?
O2 C10 C11 C16 -151.9(4) . . . . ?
C17 C10 C11 C12 -153.4(4) . . . . ?
O2 C10 C11 C12 28.5(5) . . . . ?
C16 C11 C12 C13 -2.4(6) . . . . ?
C10 C11 C12 C13 177.1(4) . . . . ?
C11 C12 C13 C14 1.8(7) . . . . ?
C12 C13 C14 C15 -0.5(8) . . . . ?
C13 C14 C15 C16 -0.1(9) . . . . ?
C12 C11 C16 C15 1.8(7) . . . . ?
C10 C11 C16 C15 -177.7(5) . . . . ?
C14 C15 C16 C11 -0.5(8) . . . . ?
O2 C10 C17 C18 -1.4(5) . . . . ?
C11 C10 C17 C18 -179.3(4) . . . . ?
C10 C17 C18 C8 -31.0(5) . . . . ?
C10 C17 C18 P1 96.6(4) . . . . ?
C9 C8 C18 C17 50.3(4) . . . . ?
C7 C8 C18 C17 178.8(3) . . . . ?
C9 C8 C18 P1 -74.9(3) . . . . ?
C7 C8 C18 P1 53.6(4) . . . . ?
O1 C9 O2 C10 -173.6(3) . . . . ?
C8 C9 O2 C10 9.5(5) . . . . ?
C17 C10 O2 C9 14.2(5) . . . . ?
C11 C10 O2 C9 -167.7(3) . . . . ?
C20 C19 O4 P1 145.6(7) . . . . ?
C22 C21 O5 P1 -157.4(4) . . . . ?
C19 O4 P1 O3 -44.3(5) . . . . ?
C19 O4 P1 O5 81.8(5) . . . . ?
C19 O4 P1 C18 -170.9(5) . . . . ?
C21 O5 P1 O3 8.9(5) . . . . ?
C21 O5 P1 O4 -117.9(4) . . . . ?
C21 O5 P1 C18 137.2(4) . . . . ?
C17 C18 P1 O3 160.0(3) . . . . ?
C8 C18 P1 O3 -76.6(3) . . . . ?
C17 C18 P1 O4 -74.4(3) . . . . ?
C8 C18 P1 O4 49.0(3) . . . . ?
C17 C18 P1 O5 33.3(3) . . . . ?
C8 C18 P1 O5 156.8(2) . . . . ?
